data_4079742
loop_
_publ_author_name
'Phillips, Nicholas'
'Rowles, Johnny'
'Kelly, Michael J.'
'Riddlestone, Ian'
'Rees, Nicholas H.'
'Dervisi, Athanasia'
'Fallis, Ian A.'
'Aldridge, Simon'

_publ_section_title
;
 Sterically Encumbered Iridium Bis(N-heterocyclic carbene) Complexes:
 Air-Stable 14-Electron Cations and Facile Degenerate C--H Activation
;
_journal_issue 23
_journal_name_full Organometallics
_journal_page_first 8075
_journal_paper_doi 10.1021/om301060h
_journal_volume 31
_journal_year 2012
_chemical_formula_moiety 'C46 H59 Ir1 N4'
_chemical_formula_sum 'C46 H59 Ir N4'
_chemical_formula_weight 860.22
_space_group_IT_number 15
_symmetry_cell_setting monoclinic
_symmetry_space_group_name_Hall '-C 2yc'
_symmetry_space_group_name_H-M 'C 1 2/c 1'
_atom_sites_solution_hydrogens difmap
_atom_sites_solution_primary other
_audit_creation_date 12-08-22
_audit_creation_method CRYSTALS_ver_14.23
_cell_angle_alpha 90
_cell_angle_beta 120.2697(6)
_cell_angle_gamma 90
_cell_formula_units_Z 12
_cell_length_a 32.1355(4)
_cell_length_b 20.8001(3)
_cell_length_c 20.6871(3)
_cell_measurement_reflns_used 13116
_cell_measurement_temperature 150
_cell_measurement_theta_max 27
_cell_measurement_theta_min 5
_cell_volume 11942.5(3)
_computing_cell_refinement 'DENZO/SCALEPACK (Otwinowski & Minor, 1997)'
_computing_data_collection 'COLLECT (Nonius, 2001).'
_computing_data_reduction 'DENZO/SCALEPACK (Otwinowski & Minor, 1997)'
_computing_molecular_graphics 'CAMERON (Watkin et al., 1996)'
_computing_publication_material 'CRYSTALS (Betteridge et al., 2003)'
_computing_structure_refinement 'CRYSTALS (Betteridge et al., 2003)'
_computing_structure_solution 'Superflip (Palatinus & Chapuis, 2007)'
_diffrn_ambient_temperature 150
_diffrn_measured_fraction_theta_full 0.991
_diffrn_measured_fraction_theta_max 0.990
_diffrn_measurement_device Area
_diffrn_measurement_device_type 'Nonius KappaCCD'
_diffrn_measurement_method \w
_diffrn_radiation_monochromator graphite
_diffrn_radiation_type 'Mo K\a'
_diffrn_radiation_wavelength 0.71073
_diffrn_reflns_av_R_equivalents 0.077
_diffrn_reflns_limit_h_max 41
_diffrn_reflns_limit_h_min -41
_diffrn_reflns_limit_k_max 26
_diffrn_reflns_limit_k_min -22
_diffrn_reflns_limit_l_max 26
_diffrn_reflns_limit_l_min -26
_diffrn_reflns_number 55182
_diffrn_reflns_theta_full 25.279
_diffrn_reflns_theta_max 27.477
_diffrn_reflns_theta_min 5.106
_diffrn_standards_number 0
_exptl_absorpt_coefficient_mu 3.391
_exptl_absorpt_correction_T_max 0.69
_exptl_absorpt_correction_T_min 0.64
_exptl_absorpt_correction_type multi-scan
_exptl_absorpt_process_details 'DENZO/SCALEPACK (Otwinowski & Minor, 1997)'
_exptl_crystal_colour red
_exptl_crystal_density_diffrn 1.435
_exptl_crystal_density_method 'not measured'
_exptl_crystal_description block
_exptl_crystal_F_000 5280
_exptl_crystal_size_max 0.180
_exptl_crystal_size_mid 0.140
_exptl_crystal_size_min 0.110
_refine_diff_density_max 6.37
_refine_diff_density_min -5.38
_refine_ls_extinction_coef 160(10)
_refine_ls_extinction_method 'Larson (1970), Equation 22'
_refine_ls_goodness_of_fit_ref 0.9979
_refine_ls_hydrogen_treatment constr
_refine_ls_matrix_type full
_refine_ls_number_parameters 693
_refine_ls_number_reflns 13541
_refine_ls_number_restraints 4
_refine_ls_R_factor_all 0.1077
_refine_ls_R_factor_gt 0.0465
_refine_ls_shift/su_max 0.0007090
_refine_ls_shift/su_mean 0.0000139
_refine_ls_structure_factor_coef Fsqd
_refine_ls_weighting_details
;
 Method, part 1, Chebychev polynomial, (Watkin, 1994, Prince, 1982) 
 [weight] = 1.0/[A~0~*T~0~(x)+A~1~*T~1~(x) ... +A~n-1~]*T~n-1~(x)] 
 where A~i~ are the Chebychev coefficients listed below and x= Fcalc/Fmax 
 Method = Robust Weighting (Prince, 1982) 
 W = [weight] * [1-(deltaF/6*sigmaF)^2^]^2^ 
 A~i~ are: 
 1.68 0.882 0.122 
;
_refine_ls_weighting_scheme calc
_refine_ls_wR_factor_all 0.1022
_refine_ls_wR_factor_gt 0.0673
_refine_ls_wR_factor_ref 0.1022
_reflns_limit_h_max 35
_reflns_limit_h_min -41
_reflns_limit_k_max 26
_reflns_limit_k_min 0
_reflns_limit_l_max 26
_reflns_limit_l_min 0
_reflns_number_gt 8280
_reflns_number_total 13541
_reflns_threshold_expression I>2.0\s(I)
_oxford_diffrn_Wilson_B_factor 1.56
_oxford_diffrn_Wilson_scale 823.22
_oxford_refine_ls_r_factor_ref 0.1077
_oxford_refine_ls_scale 0.0214073(13)
_oxford_reflns_number_all 13541
_oxford_reflns_threshold_expression_ref I>-3.0\s(I)
_oxford_structure_analysis_title 295npct10
_cod_data_source_file om301060h_si_002.cif
_cod_data_source_block 1b
_cod_depositor_comments
;
The following automatic conversions were performed:

'_atom_sites_solution_primary' value 'Other' changed to 'other'
according to /home/saulius/struct/CIF-dictionaries/cif_core.dic
dictionary named 'cif_core.dic' version 2.4.2 from 2011-04-26.

Automatic conversion script
Id: cif_fix_values 1891 2012-01-12 08:04:46Z andrius 
;
_cod_original_sg_symbol_H-M 'C 2/c '
_cod_original_formula_sum 'C46 H59 Ir1 N4'
_cod_database_code 4079742

loop_
_symmetry_equiv_pos_as_xyz
x,y,z
-x,-y,-z
x+1/2,y+1/2,z
-x+1/2,-y+1/2,-z
x,-y,z+1/2
-x,y,-z+1/2
x+1/2,-y+1/2,z+1/2
-x+1/2,y+1/2,-z+1/2

loop_
_atom_site_label
_atom_site_type_symbol
_atom_site_fract_x
_atom_site_fract_y
_atom_site_fract_z
_atom_site_U_iso_or_equiv
_atom_site_occupancy
_atom_site_adp_type
_atom_site_refinement_flags_posn
_atom_site_refinement_flags_adp
Ir1 Ir 0.320385(13) 0.492657(15) 0.398585(19) 0.0203 1.0000 Uani . .
C2 C 0.2744(3) 0.4172(4) 0.3551(4) 0.0226 1.0000 Uani . .
N3 N 0.2453(3) 0.4032(3) 0.2803(4) 0.0249 1.0000 Uani . .
C4 C 0.2388(3) 0.4492(4) 0.2240(5) 0.0231 1.0000 Uani . .
C5 C 0.2069(3) 0.5008(4) 0.2091(4) 0.0218 1.0000 Uani . .
C6 C 0.1798(3) 0.5100(5) 0.2500(5) 0.0326 1.0000 Uani . .
C7 C 0.2011(3) 0.5444(4) 0.1550(5) 0.0270 1.0000 Uani . .
C8 C 0.2260(3) 0.5397(4) 0.1161(5) 0.0282 1.0000 Uani . .
C9 C 0.2555(3) 0.4869(5) 0.1300(4) 0.0292 1.0000 Uani . .
C10 C 0.2623(3) 0.4407(4) 0.1831(5) 0.0251 1.0000 Uani . .
C11 C 0.2930(3) 0.3826(4) 0.1916(5) 0.0338 1.0000 Uani . .
C12 C 0.2226(3) 0.5911(5) 0.0625(5) 0.0389 1.0000 Uani . .
C13 C 0.2260(4) 0.3380(4) 0.2515(5) 0.0321 1.0000 Uani . .
C14 C 0.1790(4) 0.3223(5) 0.2490(5) 0.0387 1.0000 Uani . .
C15 C 0.1893(4) 0.3071(5) 0.3272(6) 0.0454 1.0000 Uani . .
C16 C 0.2158(4) 0.3591(5) 0.3815(5) 0.0404 1.0000 Uani . .
N17 N 0.2666(3) 0.3761(4) 0.4010(4) 0.0240 1.0000 Uani . .
C18 C 0.3009(3) 0.3801(4) 0.4809(5) 0.0251 1.0000 Uani . .
C19 C 0.3112(3) 0.4424(4) 0.5144(5) 0.0282 1.0000 Uani . .
C20 C 0.2895(3) 0.4994(5) 0.4686(5) 0.0314 1.0000 Uani . .
C21 C 0.3451(3) 0.4431(5) 0.5909(5) 0.0323 1.0000 Uani . .
C22 C 0.3654(4) 0.3889(5) 0.6327(5) 0.0356 1.0000 Uani . .
C23 C 0.3521(3) 0.3296(5) 0.5980(5) 0.0337 1.0000 Uani . .
C24 C 0.3201(4) 0.3245(5) 0.5210(5) 0.0327 1.0000 Uani . .
C25 C 0.3075(4) 0.2594(5) 0.4835(6) 0.0429 1.0000 Uani . .
C26 C 0.4025(4) 0.3930(6) 0.7159(5) 0.0498 1.0000 Uani . .
C27 C 0.3641(3) 0.5703(4) 0.4419(4) 0.0222 1.0000 Uani . .
N28 N 0.3531(2) 0.6332(3) 0.4304(4) 0.0226 1.0000 Uani . .
C29 C 0.3052(3) 0.6537(4) 0.3847(5) 0.0224 1.0000 Uani . .
C30 C 0.2768(3) 0.6728(4) 0.4157(6) 0.0339 1.0000 Uani . .
C31 C 0.2982(4) 0.6730(5) 0.5006(6) 0.0411 1.0000 Uani . .
C32 C 0.2299(4) 0.6928(4) 0.3696(6) 0.0384 1.0000 Uani . .
C33 C 0.2092(4) 0.6958(4) 0.2931(6) 0.0375 1.0000 Uani . .
C34 C 0.2377(3) 0.6782(4) 0.2628(5) 0.0271 1.0000 Uani . .
C35 C 0.2845(3) 0.6573(4) 0.3060(5) 0.0207 1.0000 Uani . .
C36 C 0.3127(3) 0.6373(5) 0.2692(5) 0.0318 1.0000 Uani . .
C37 C 0.1572(4) 0.7150(6) 0.2426(7) 0.0553 1.0000 Uani . .
C38 C 0.3886(3) 0.6845(4) 0.4745(5) 0.0262 1.0000 Uani . .
C39 C 0.4206(3) 0.7018(4) 0.4428(5) 0.0284 1.0000 Uani . .
C40 C 0.4423(3) 0.6411(5) 0.4288(5) 0.0331 1.0000 Uani . .
C41 C 0.4548(3) 0.5907(4) 0.4879(5) 0.0315 1.0000 Uani . .
N42 N 0.4120(2) 0.5543(3) 0.4795(4) 0.0252 1.0000 Uani . .
C43 C 0.4185(3) 0.4856(4) 0.4929(5) 0.0229 1.0000 Uani . .
C44 C 0.3980(3) 0.4440(4) 0.4307(5) 0.0250 1.0000 Uani . .
C45 C 0.3683(3) 0.4707(4) 0.3552(5) 0.0255 1.0000 Uani . .
C46 C 0.4025(3) 0.3785(5) 0.4463(6) 0.0326 1.0000 Uani . .
C47 C 0.4275(4) 0.3538(5) 0.5177(6) 0.0341 1.0000 Uani . .
C48 C 0.4491(4) 0.3967(5) 0.5779(6) 0.0357 1.0000 Uani . .
C49 C 0.4442(3) 0.4634(5) 0.5666(5) 0.0283 1.0000 Uani . .
C50 C 0.4652(4) 0.5089(6) 0.6323(5) 0.0461 1.0000 Uani . .
C51 C 0.4334(4) 0.2826(5) 0.5330(7) 0.0491 1.0000 Uani . .
Ir52 Ir 0.500000(7) 0.07188(2) 0.250000(7) 0.0217 1.0000 Uani S T
C53 C 0.5524(3) 0.0743(4) 0.3598(5) 0.0251 1.0000 Uani . .
N54 N 0.5605(3) 0.1206(4) 0.4114(4) 0.0301 1.0000 Uani . .
C55 C 0.5941(3) 0.1125(5) 0.4928(5) 0.0371 1.0000 Uani . .
C56 C 0.6463(4) 0.1259(5) 0.5162(5) 0.0440 1.0000 Uani . .
C57 C 0.6597(3) 0.0917(5) 0.4647(6) 0.0430 1.0000 Uani . .
C58 C 0.6372(3) 0.0256(4) 0.4429(5) 0.0346 1.0000 Uani . .
N59 N 0.5850(3) 0.0247(3) 0.3849(4) 0.0262 1.0000 Uani . .
C60 C 0.5734(3) -0.0273(4) 0.3329(5) 0.0292 1.0000 Uani . .
C61 C 0.5656(3) -0.0117(6) 0.2607(5) 0.0358 1.0000 Uani . .
C62 C 0.5621(4) 0.0555(5) 0.2384(6) 0.0402 1.0000 Uani . .
C63 C 0.5567(3) -0.0656(6) 0.2130(6) 0.0435 1.0000 Uani . .
C64 C 0.5570(4) -0.1272(6) 0.2356(7) 0.0525 1.0000 Uani . .
C65 C 0.5645(4) -0.1393(6) 0.3060(7) 0.0485 1.0000 Uani . .
C66 C 0.5718(4) -0.0896(5) 0.3561(6) 0.0372 1.0000 Uani . .
C67 C 0.5765(4) -0.1035(5) 0.4297(6) 0.0438 1.0000 Uani . .
C68 C 0.5483(5) -0.1846(7) 0.1821(8) 0.0714 1.0000 Uani . .
C69 C 0.5316(3) 0.1788(4) 0.3895(5) 0.0271 1.0000 Uani . .
C70 C 0.4931(3) 0.1835(5) 0.4025(5) 0.0318 1.0000 Uani . .
C71 C 0.4655(3) 0.2398(5) 0.3804(5) 0.0329 1.0000 Uani . .
C72 C 0.4758(3) 0.2906(5) 0.3469(5) 0.0304 1.0000 Uani . .
C73 C 0.5156(3) 0.2846(5) 0.3378(5) 0.0325 1.0000 Uani . .
C74 C 0.5435(3) 0.2295(4) 0.3578(5) 0.0247 1.0000 Uani . .
C75 C 0.5845(3) 0.2256(5) 0.3433(6) 0.0339 1.0000 Uani . .
C76 C 0.4435(4) 0.3491(5) 0.3184(6) 0.0421 1.0000 Uani . .
C77 C 0.4807(4) 0.1316(5) 0.4411(5) 0.0449 1.0000 Uani . .
H62 H 0.1579 0.5453 0.2283 0.0479 1.0000 Uiso R .
H63 H 0.2018 0.5186 0.3018 0.0480 1.0000 Uiso R .
H61 H 0.1618 0.4718 0.2458 0.0481 1.0000 Uiso R .
H71 H 0.1798 0.5783 0.1442 0.0329 1.0000 Uiso R .
H91 H 0.2712 0.4821 0.1028 0.0349 1.0000 Uiso R .
H112 H 0.3191 0.3951 0.1842 0.0520 1.0000 Uiso R .
H113 H 0.3060 0.3647 0.2409 0.0519 1.0000 Uiso R .
H111 H 0.2739 0.3505 0.1553 0.0521 1.0000 Uiso R .
H123 H 0.2120 0.5724 0.0143 0.0581 1.0000 Uiso R .
H121 H 0.2538 0.6103 0.0806 0.0579 1.0000 Uiso R .
H122 H 0.2001 0.6235 0.0582 0.0580 1.0000 Uiso R .
H132 H 0.2500 0.3068 0.2833 0.0389 1.0000 Uiso R .
H131 H 0.2205 0.3345 0.2008 0.0389 1.0000 Uiso R .
H142 H 0.1573 0.3587 0.2292 0.0469 1.0000 Uiso R .
H141 H 0.1642 0.2852 0.2171 0.0469 1.0000 Uiso R .
H151 H 0.2082 0.2678 0.3440 0.0550 1.0000 Uiso R .
H152 H 0.1587 0.3005 0.3253 0.0551 1.0000 Uiso R .
H161 H 0.2175 0.3471 0.4282 0.0489 1.0000 Uiso R .
H162 H 0.1961 0.3977 0.3615 0.0491 1.0000 Uiso R .
H211 H 0.3541 0.4828 0.6148 0.0390 1.0000 Uiso R .
H231 H 0.3648 0.2924 0.6263 0.0408 1.0000 Uiso R .
H252 H 0.3315 0.2286 0.5148 0.0640 1.0000 Uiso R .
H253 H 0.3063 0.2621 0.4363 0.0641 1.0000 Uiso R .
H251 H 0.2765 0.2458 0.4752 0.0640 1.0000 Uiso R .
H263 H 0.4035 0.3529 0.7398 0.0750 1.0000 Uiso R .
H261 H 0.4339 0.4021 0.7232 0.0749 1.0000 Uiso R .
H262 H 0.3936 0.4268 0.7384 0.0750 1.0000 Uiso R .
H312 H 0.2736 0.6619 0.5119 0.0621 1.0000 Uiso R .
H311 H 0.3106 0.7149 0.5203 0.0619 1.0000 Uiso R .
H313 H 0.3237 0.6422 0.5233 0.0619 1.0000 Uiso R .
H321 H 0.2119 0.7048 0.3913 0.0470 1.0000 Uiso R .
H341 H 0.2247 0.6811 0.2110 0.0329 1.0000 Uiso R .
H362 H 0.2964 0.6516 0.2179 0.0490 1.0000 Uiso R .
H361 H 0.3441 0.6563 0.2954 0.0490 1.0000 Uiso R .
H363 H 0.3157 0.5914 0.2705 0.0490 1.0000 Uiso R .
H372 H 0.1536 0.7353 0.1985 0.0830 1.0000 Uiso R .
H371 H 0.1479 0.7444 0.2688 0.0830 1.0000 Uiso R .
H373 H 0.1371 0.6775 0.2287 0.0831 1.0000 Uiso R .
H381 H 0.3712 0.7226 0.4751 0.0320 1.0000 Uiso R .
H382 H 0.4087 0.6689 0.5253 0.0319 1.0000 Uiso R .
H391 H 0.4466 0.7295 0.4781 0.0350 1.0000 Uiso R .
H392 H 0.4016 0.7246 0.3957 0.0351 1.0000 Uiso R .
H401 H 0.4716 0.6529 0.4291 0.0399 1.0000 Uiso R .
H402 H 0.4194 0.6232 0.3802 0.0400 1.0000 Uiso R .
H411 H 0.4709 0.6112 0.5365 0.0390 1.0000 Uiso R .
H412 H 0.4765 0.5602 0.4850 0.0389 1.0000 Uiso R .
H461 H 0.3878 0.3499 0.4063 0.0400 1.0000 Uiso R .
H481 H 0.4669 0.3809 0.6266 0.0441 1.0000 Uiso R .
H502 H 0.4691 0.4868 0.6756 0.0690 1.0000 Uiso R .
H501 H 0.4959 0.5238 0.6414 0.0691 1.0000 Uiso R .
H503 H 0.4439 0.5448 0.6215 0.0689 1.0000 Uiso R .
H512 H 0.4302 0.2726 0.5757 0.0730 1.0000 Uiso R .
H511 H 0.4646 0.2691 0.5426 0.0730 1.0000 Uiso R .
H513 H 0.4090 0.2599 0.4900 0.0730 1.0000 Uiso R .
H551 H 0.5842 0.1414 0.5197 0.0441 1.0000 Uiso R .
H552 H 0.5919 0.0683 0.5062 0.0440 1.0000 Uiso R .
H562 H 0.6667 0.1106 0.5670 0.0542 1.0000 Uiso R .
H561 H 0.6506 0.1717 0.5142 0.0539 1.0000 Uiso R .
H572 H 0.6943 0.0873 0.4899 0.0529 1.0000 Uiso R .
H571 H 0.6488 0.1174 0.4197 0.0529 1.0000 Uiso R .
H582 H 0.6545 0.0018 0.4234 0.0409 1.0000 Uiso R .
H581 H 0.6412 0.0042 0.4877 0.0409 1.0000 Uiso R .
H631 H 0.5506 -0.0582 0.1644 0.0520 1.0000 Uiso R .
H651 H 0.5647 -0.1816 0.3208 0.0590 1.0000 Uiso R .
H671 H 0.5664 -0.1467 0.4306 0.0670 1.0000 Uiso R .
H672 H 0.6096 -0.0986 0.4689 0.0671 1.0000 Uiso R .
H673 H 0.5566 -0.0744 0.4385 0.0670 1.0000 Uiso R .
H681 H 0.5365 -0.2208 0.1968 0.1080 1.0000 Uiso R .
H682 H 0.5780 -0.1964 0.1844 0.1081 1.0000 Uiso R .
H683 H 0.5251 -0.1727 0.1316 0.1080 1.0000 Uiso R .
H711 H 0.4397 0.2434 0.3885 0.0400 1.0000 Uiso R .
H731 H 0.5240 0.3188 0.3177 0.0390 1.0000 Uiso R .
H751 H 0.5890 0.2665 0.3257 0.0512 1.0000 Uiso R .
H752 H 0.6136 0.2143 0.3886 0.0510 1.0000 Uiso R .
H753 H 0.5779 0.1934 0.3058 0.0511 1.0000 Uiso R .
H761 H 0.4528 0.3754 0.2896 0.0631 1.0000 Uiso R .
H763 H 0.4463 0.3736 0.3598 0.0629 1.0000 Uiso R .
H762 H 0.4106 0.3360 0.2870 0.0630 1.0000 Uiso R .
H773 H 0.4465 0.1304 0.4212 0.0669 1.0000 Uiso R .
H772 H 0.4967 0.1401 0.4939 0.0670 1.0000 Uiso R .
H771 H 0.4913 0.0907 0.4331 0.0671 1.0000 Uiso R .
H11 H 0.2836 0.5323 0.3433 0.0560 1.0000 Uiso R .
H621 H 0.5559 0.0612 0.1879 0.0490 1.0000 Uiso R .
H201 H 0.2987 0.5383 0.4984 0.0379 1.0000 Uiso R .
H451 H 0.3813 0.5078 0.3431 0.0308 1.0000 Uiso R .
H452 H 0.3565 0.4399 0.3146 0.0310 1.0000 Uiso R .
H202 H 0.2547 0.4967 0.4396 0.0380 1.0000 Uiso R .
H622 H 0.5898 0.0813 0.2729 0.0492 1.0000 Uiso R .
H521 H 0.5000 0.1434 0.2500 0.0330 1.0000 Uiso RS .

loop_
_atom_site_aniso_label
_atom_site_aniso_U_11
_atom_site_aniso_U_22
_atom_site_aniso_U_33
_atom_site_aniso_U_23
_atom_site_aniso_U_13
_atom_site_aniso_U_12
Ir1 0.02114(16) 0.01876(17) 0.01967(15) -0.00030(15) 0.00928(12) -0.00022(16)
C2 0.029(5) 0.021(4) 0.016(4) 0.001(3) 0.010(4) 0.005(4)
N3 0.031(4) 0.019(4) 0.028(4) -0.003(3) 0.017(3) -0.008(3)
C4 0.032(5) 0.018(4) 0.022(4) 0.002(3) 0.016(4) -0.005(4)
C5 0.020(4) 0.020(4) 0.021(4) -0.006(4) 0.007(3) -0.005(4)
C6 0.024(4) 0.044(5) 0.033(4) 0.008(5) 0.017(4) 0.010(4)
C7 0.030(5) 0.026(5) 0.023(4) -0.004(4) 0.011(4) -0.006(4)
C8 0.028(5) 0.029(5) 0.023(4) -0.001(4) 0.008(4) -0.010(4)
C9 0.033(5) 0.038(5) 0.018(4) -0.002(4) 0.014(4) -0.002(4)
C10 0.025(4) 0.023(4) 0.030(4) -0.005(4) 0.015(4) -0.001(3)
C11 0.036(5) 0.033(5) 0.037(5) -0.010(4) 0.022(5) -0.006(4)
C12 0.032(5) 0.043(6) 0.041(6) 0.005(5) 0.018(5) -0.014(4)
C13 0.044(6) 0.019(4) 0.024(5) -0.005(4) 0.010(4) -0.014(4)
C14 0.037(6) 0.035(5) 0.034(5) -0.010(4) 0.010(5) -0.018(5)
C15 0.049(7) 0.041(6) 0.050(7) -0.009(5) 0.028(6) -0.021(5)
C16 0.053(7) 0.042(6) 0.034(5) -0.007(5) 0.028(5) -0.017(5)
N17 0.031(4) 0.022(4) 0.022(4) 0.001(3) 0.015(3) -0.006(3)
C18 0.034(5) 0.028(5) 0.022(4) 0.001(4) 0.020(4) -0.004(4)
C19 0.040(5) 0.027(5) 0.029(5) -0.003(4) 0.027(4) -0.002(4)
C20 0.039(5) 0.024(5) 0.040(5) -0.011(4) 0.027(4) -0.005(4)
C21 0.036(5) 0.042(6) 0.027(5) -0.007(4) 0.021(4) -0.005(4)
C22 0.040(6) 0.044(6) 0.030(5) 0.005(4) 0.022(5) -0.001(5)
C23 0.034(5) 0.038(6) 0.032(5) 0.017(4) 0.019(4) 0.007(4)
C24 0.043(6) 0.032(5) 0.034(5) 0.004(4) 0.027(5) -0.003(4)
C25 0.061(7) 0.027(5) 0.045(6) 0.011(5) 0.030(6) 0.005(5)
C26 0.041(6) 0.077(8) 0.031(6) 0.001(5) 0.018(5) -0.011(6)
C27 0.010(4) 0.023(4) 0.016(4) -0.005(3) -0.007(3) 0.002(3)
N28 0.024(4) 0.017(3) 0.025(4) -0.004(3) 0.011(3) 0.002(3)
C29 0.033(5) 0.007(4) 0.035(5) -0.002(3) 0.022(4) -0.006(3)
C30 0.034(5) 0.024(5) 0.044(6) -0.008(4) 0.020(5) -0.006(4)
C31 0.049(7) 0.036(6) 0.052(7) -0.015(5) 0.035(6) -0.011(5)
C32 0.040(6) 0.021(5) 0.064(7) -0.006(5) 0.034(6) -0.001(4)
C33 0.035(6) 0.020(5) 0.058(7) 0.006(4) 0.024(5) 0.002(4)
C34 0.024(5) 0.022(4) 0.029(5) 0.011(4) 0.009(4) 0.004(4)
C35 0.020(4) 0.010(4) 0.027(4) 0.001(3) 0.008(4) -0.002(3)
C36 0.033(5) 0.033(5) 0.028(5) 0.002(4) 0.014(4) -0.003(4)
C37 0.025(5) 0.048(7) 0.083(9) 0.012(6) 0.020(6) 0.009(5)
C38 0.024(5) 0.023(5) 0.021(4) -0.010(4) 0.005(4) -0.007(4)
C39 0.024(5) 0.019(4) 0.035(5) 0.002(4) 0.009(4) -0.006(4)
C40 0.027(5) 0.038(5) 0.030(5) 0.002(4) 0.012(4) -0.006(4)
C41 0.023(4) 0.025(5) 0.041(5) -0.001(4) 0.012(4) 0.004(4)
N42 0.018(4) 0.024(4) 0.023(4) 0.001(3) 0.002(3) -0.004(3)
C43 0.011(4) 0.024(4) 0.027(4) 0.005(4) 0.005(3) 0.002(3)
C44 0.023(4) 0.019(4) 0.037(5) 0.003(4) 0.019(4) 0.007(4)
C45 0.023(4) 0.030(5) 0.023(4) -0.007(4) 0.011(4) -0.005(4)
C46 0.032(5) 0.030(5) 0.043(6) -0.007(4) 0.024(5) -0.003(4)
C47 0.035(5) 0.025(5) 0.055(7) 0.007(5) 0.032(5) 0.008(4)
C48 0.034(6) 0.037(6) 0.039(6) 0.016(5) 0.020(5) 0.007(4)
C49 0.021(5) 0.037(5) 0.027(5) 0.004(4) 0.013(4) 0.007(4)
C50 0.044(6) 0.053(7) 0.026(5) 0.015(5) 0.007(4) 0.003(6)
C51 0.052(7) 0.030(6) 0.066(8) 0.010(5) 0.030(6) 0.002(5)
Ir52 0.0230(3) 0.0191(3) 0.0216(3) 0.0000 0.0102(2) 0.0000
C53 0.018(4) 0.027(4) 0.030(4) 0.002(4) 0.011(4) -0.002(4)
N54 0.033(4) 0.028(4) 0.021(4) -0.001(3) 0.008(3) 0.004(3)
C55 0.033(5) 0.045(6) 0.018(4) 0.005(4) 0.001(4) 0.006(5)
C56 0.045(6) 0.035(6) 0.031(5) -0.009(4) 0.003(5) 0.009(5)
C57 0.021(5) 0.040(6) 0.046(6) 0.003(5) 0.001(4) 0.002(4)
C58 0.025(5) 0.026(5) 0.037(5) 0.007(4) 0.004(4) 0.008(4)
N59 0.022(4) 0.026(4) 0.026(4) 0.005(3) 0.009(3) 0.005(3)
C60 0.025(5) 0.029(5) 0.033(5) -0.001(4) 0.015(4) 0.008(4)
C61 0.022(4) 0.058(7) 0.026(4) 0.005(5) 0.012(4) 0.015(5)
C62 0.041(6) 0.055(7) 0.031(5) 0.020(5) 0.023(5) 0.028(5)
C63 0.021(5) 0.073(8) 0.032(5) -0.010(6) 0.010(4) 0.006(5)
C64 0.036(6) 0.063(8) 0.054(8) -0.030(7) 0.019(6) -0.012(6)
C65 0.042(7) 0.045(7) 0.057(8) -0.012(6) 0.023(6) -0.005(5)
C66 0.037(6) 0.036(6) 0.032(5) 0.002(4) 0.013(5) -0.001(4)
C67 0.051(7) 0.030(5) 0.050(7) 0.014(5) 0.025(6) 0.006(5)
C68 0.073(9) 0.071(9) 0.071(9) -0.042(8) 0.037(8) -0.015(8)
C69 0.019(4) 0.030(5) 0.021(4) -0.009(4) 0.002(3) 0.000(4)
C70 0.034(5) 0.041(6) 0.016(4) -0.009(4) 0.009(4) -0.004(4)
C71 0.025(5) 0.043(6) 0.027(5) -0.018(4) 0.009(4) -0.003(4)
C72 0.019(4) 0.033(5) 0.027(5) -0.012(4) 0.003(4) 0.005(4)
C73 0.026(5) 0.034(5) 0.024(5) -0.008(4) 0.003(4) -0.008(4)
C74 0.024(4) 0.022(4) 0.019(4) -0.001(3) 0.004(4) 0.005(4)
C75 0.027(5) 0.030(5) 0.042(6) 0.000(4) 0.015(4) 0.000(4)
C76 0.035(6) 0.043(6) 0.035(6) -0.006(5) 0.008(5) 0.009(5)
C77 0.050(7) 0.055(7) 0.032(5) -0.007(5) 0.023(5) -0.009(5)

loop_
_atom_type_symbol
_atom_type_scat_dispersion_real
_atom_type_scat_dispersion_imag
_atom_type_scat_Cromer_Mann_a1
_atom_type_scat_Cromer_Mann_b1
_atom_type_scat_Cromer_Mann_a2
_atom_type_scat_Cromer_Mann_b2
_atom_type_scat_Cromer_Mann_a3
_atom_type_scat_Cromer_Mann_b3
_atom_type_scat_Cromer_Mann_a4
_atom_type_scat_Cromer_Mann_b4
_atom_type_scat_Cromer_Mann_c
_atom_type_scat_source
C 0.0033 0.0016 2.3100 20.8439 1.0200 10.2075 1.5886 0.5687 0.8650 51.6512 0.2156 'International Tables Vol C 4.2.6.8 and 6.1.1.4'
H 0.0000 0.0000 0.4930 10.5109 0.3229 26.1257 0.1402 3.1424 0.0408 57.7998 0.0030 'International Tables Vol C 4.2.6.8 and 6.1.1.4'
N 0.0061 0.0033 12.2126 0.0057 3.1322 9.8933 2.0125 28.9975 1.1663 0.5826 -11.5290 'International Tables Vol C 4.2.6.8 and 6.1.1.4'
Ir -1.4442 7.9887 27.3049 1.5928 16.7296 8.8655 15.6115 0.4179 5.8338 45.0011 11.4722 'International Tables Vol C 4.2.6.8 and 6.1.1.4'

loop_
_geom_angle_atom_site_label_1
_geom_angle_site_symmetry_1
_geom_angle_atom_site_label_2
_geom_angle_atom_site_label_3
_geom_angle_site_symmetry_3
_geom_angle
_geom_angle_publ_flag
C2 . Ir1 C20 . 82.4(3) yes
C2 . Ir1 C27 . 177.5(4) yes
C20 . Ir1 C27 . 95.9(3) yes
C2 . Ir1 C45 . 99.4(3) yes
C20 . Ir1 C45 . 163.2(3) yes
C27 . Ir1 C45 . 82.7(3) yes
C2 . Ir1 H11 . 88.1 no
C20 . Ir1 H11 . 91.5 no
C27 . Ir1 H11 . 90.2 no
C45 . Ir1 H11 . 105.2 no
Ir1 . C2 N3 . 126.3(6) yes
Ir1 . C2 N17 . 121.0(6) yes
N3 . C2 N17 . 112.5(7) yes
C2 . N3 C4 . 120.5(7) yes
C2 . N3 C13 . 123.6(7) yes
C4 . N3 C13 . 115.0(7) yes
N3 . C4 C5 . 118.5(7) yes
N3 . C4 C10 . 120.2(8) yes
C5 . C4 C10 . 121.3(7) yes
C4 . C5 C6 . 122.6(7) yes
C4 . C5 C7 . 117.7(7) yes
C6 . C5 C7 . 119.6(8) yes
C5 . C6 H62 . 109.3 no
C5 . C6 H63 . 110.1 no
H62 . C6 H63 . 109.5 no
C5 . C6 H61 . 109.8 no
H62 . C6 H61 . 109.0 no
H63 . C6 H61 . 109.1 no
C5 . C7 C8 . 122.7(8) yes
C5 . C7 H71 . 118.5 no
C8 . C7 H71 . 118.8 no
C7 . C8 C9 . 117.9(8) yes
C7 . C8 C12 . 121.8(8) yes
C9 . C8 C12 . 120.3(8) yes
C8 . C9 C10 . 122.2(8) yes
C8 . C9 H91 . 118.9 no
C10 . C9 H91 . 118.9 no
C4 . C10 C9 . 118.0(8) yes
C4 . C10 C11 . 123.2(8) yes
C9 . C10 C11 . 118.7(8) yes
C10 . C11 H112 . 109.5 no
C10 . C11 H113 . 110.0 no
H112 . C11 H113 . 109.1 no
C10 . C11 H111 . 110.0 no
H112 . C11 H111 . 109.1 no
H113 . C11 H111 . 109.1 no
C8 . C12 H123 . 109.4 no
C8 . C12 H121 . 109.6 no
H123 . C12 H121 . 109.2 no
C8 . C12 H122 . 109.7 no
H123 . C12 H122 . 109.4 no
H121 . C12 H122 . 109.5 no
N3 . C13 C14 . 114.6(8) yes
N3 . C13 H132 . 108.1 no
C14 . C13 H132 . 108.4 no
N3 . C13 H131 . 108.2 no
C14 . C13 H131 . 108.0 no
H132 . C13 H131 . 109.4 no
C13 . C14 C15 . 109.3(8) yes
C13 . C14 H142 . 109.6 no
C15 . C14 H142 . 109.9 no
C13 . C14 H141 . 109.3 no
C15 . C14 H141 . 109.2 no
H142 . C14 H141 . 109.4 no
C14 . C15 C16 . 113.0(8) yes
C14 . C15 H151 . 108.6 no
C16 . C15 H151 . 109.0 no
C14 . C15 H152 . 108.3 no
C16 . C15 H152 . 108.4 no
H151 . C15 H152 . 109.5 no
C15 . C16 N17 . 120.2(9) yes
C15 . C16 H161 . 106.9 no
N17 . C16 H161 . 106.3 no
C15 . C16 H162 . 106.1 no
N17 . C16 H162 . 107.6 no
H161 . C16 H162 . 109.5 no
C16 . N17 C2 . 120.2(7) yes
C16 . N17 C18 . 114.5(7) yes
C2 . N17 C18 . 116.5(7) yes
N17 . C18 C19 . 117.4(8) yes
N17 . C18 C24 . 119.3(8) yes
C19 . C18 C24 . 123.2(8) yes
C18 . C19 C20 . 120.4(8) yes
C18 . C19 C21 . 114.6(8) yes
C20 . C19 C21 . 124.9(8) yes
Ir1 . C20 C19 . 98.8(5) yes
Ir1 . C20 H201 . 112.9 no
C19 . C20 H201 . 111.9 no
Ir1 . C20 H202 . 111.2 no
C19 . C20 H202 . 112.4 no
H201 . C20 H202 . 109.4 no
C19 . C21 C22 . 124.0(9) yes
C19 . C21 H211 . 117.8 no
C22 . C21 H211 . 118.2 no
C21 . C22 C23 . 118.9(9) yes
C21 . C22 C26 . 121.3(9) yes
C23 . C22 C26 . 119.8(9) yes
C22 . C23 C24 . 121.1(9) yes
C22 . C23 H231 . 119.6 no
C24 . C23 H231 . 119.3 no
C23 . C24 C18 . 118.1(9) yes
C23 . C24 C25 . 120.5(9) yes
C18 . C24 C25 . 121.5(9) yes
C24 . C25 H252 . 109.6 no
C24 . C25 H253 . 109.5 no
H252 . C25 H253 . 109.4 no
C24 . C25 H251 . 109.8 no
H252 . C25 H251 . 109.3 no
H253 . C25 H251 . 109.3 no
C22 . C26 H263 . 109.7 no
C22 . C26 H261 . 110.4 no
H263 . C26 H261 . 109.2 no
C22 . C26 H262 . 109.5 no
H263 . C26 H262 . 109.0 no
H261 . C26 H262 . 109.0 no
Ir1 . C27 N28 . 129.4(6) yes
Ir1 . C27 N42 . 112.7(6) yes
N28 . C27 N42 . 117.1(7) yes
C27 . N28 C29 . 121.0(7) yes
C27 . N28 C38 . 122.4(7) yes
C29 . N28 C38 . 115.9(6) yes
N28 . C29 C30 . 121.3(8) yes
N28 . C29 C35 . 120.8(7) yes
C30 . C29 C35 . 117.9(8) yes
C29 . C30 C31 . 120.2(9) yes
C29 . C30 C32 . 120.2(9) yes
C31 . C30 C32 . 119.5(9) yes
C30 . C31 H312 . 109.4 no
C30 . C31 H311 . 109.9 no
H312 . C31 H311 . 109.3 no
C30 . C31 H313 . 109.8 no
H312 . C31 H313 . 109.1 no
H311 . C31 H313 . 109.3 no
C30 . C32 C33 . 122.4(10) yes
C30 . C32 H321 . 118.6 no
C33 . C32 H321 . 119.0 no
C32 . C33 C34 . 117.2(9) yes
C32 . C33 C37 . 122.3(10) yes
C34 . C33 C37 . 120.4(10) yes
C33 . C34 C35 . 122.7(9) yes
C33 . C34 H341 . 118.7 no
C35 . C34 H341 . 118.6 no
C29 . C35 C34 . 119.5(8) yes
C29 . C35 C36 . 120.7(7) yes
C34 . C35 C36 . 119.8(8) yes
C35 . C36 H362 . 109.9 no
C35 . C36 H361 . 109.4 no
H362 . C36 H361 . 109.2 no
C35 . C36 H363 . 109.8 no
H362 . C36 H363 . 109.1 no
H361 . C36 H363 . 109.4 no
C33 . C37 H372 . 109.7 no
C33 . C37 H371 . 109.2 no
H372 . C37 H371 . 109.5 no
C33 . C37 H373 . 109.6 no
H372 . C37 H373 . 109.4 no
H371 . C37 H373 . 109.4 no
N28 . C38 C39 . 112.5(7) yes
N28 . C38 H381 . 108.8 no
C39 . C38 H381 . 109.3 no
N28 . C38 H382 . 108.0 no
C39 . C38 H382 . 108.9 no
H381 . C38 H382 . 109.3 no
C38 . C39 C40 . 111.0(7) yes
C38 . C39 H391 . 109.3 no
C40 . C39 H391 . 109.0 no
C38 . C39 H392 . 109.2 no
C40 . C39 H392 . 109.0 no
H391 . C39 H392 . 109.4 no
C39 . C40 C41 . 112.2(8) yes
C39 . C40 H401 . 108.9 no
C41 . C40 H401 . 108.0 no
C39 . C40 H402 . 109.3 no
C41 . C40 H402 . 109.0 no
H401 . C40 H402 . 109.3 no
C40 . C41 N42 . 113.9(7) yes
C40 . C41 H411 . 108.7 no
N42 . C41 H411 . 108.8 no
C40 . C41 H412 . 108.1 no
N42 . C41 H412 . 108.1 no
H411 . C41 H412 . 109.2 no
C41 . N42 C27 . 130.1(7) yes
C41 . N42 C43 . 116.2(7) yes
C27 . N42 C43 . 111.0(7) yes
N42 . C43 C44 . 118.4(7) yes
N42 . C43 C49 . 118.8(8) yes
C44 . C43 C49 . 122.8(8) yes
C43 . C44 C45 . 119.5(8) yes
C43 . C44 C46 . 116.3(8) yes
C45 . C44 C46 . 123.7(9) yes
Ir1 . C45 C44 . 81.8(5) yes
Ir1 . C45 H451 . 115.1 no
C44 . C45 H451 . 116.4 no
Ir1 . C45 H452 . 116.3 no
C44 . C45 H452 . 115.5 no
H451 . C45 H452 . 109.5 no
C44 . C46 C47 . 123.5(9) yes
C44 . C46 H461 . 118.1 no
C47 . C46 H461 . 118.4 no
C46 . C47 C48 . 118.5(9) yes
C46 . C47 C51 . 122.5(10) yes
C48 . C47 C51 . 119.1(10) yes
C47 . C48 C49 . 121.2(9) yes
C47 . C48 H481 . 119.8 no
C49 . C48 H481 . 119.0 no
C48 . C49 C43 . 117.7(9) yes
C48 . C49 C50 . 120.5(9) yes
C43 . C49 C50 . 121.8(9) yes
C49 . C50 H502 . 109.3 no
C49 . C50 H501 . 109.2 no
H502 . C50 H501 . 109.5 no
C49 . C50 H503 . 109.7 no
H502 . C50 H503 . 109.6 no
H501 . C50 H503 . 109.5 no
C47 . C51 H512 . 110.3 no
C47 . C51 H511 . 109.8 no
H512 . C51 H511 . 109.3 no
C47 . C51 H513 . 109.3 no
H512 . C51 H513 . 109.2 no
H511 . C51 H513 . 109.1 no
C62 6_655 Ir52 C53 6_655 80.6(4) yes
C62 6_655 Ir52 C53 . 99.9(4) yes
C53 6_655 Ir52 C53 . 177.2(5) yes
C62 6_655 Ir52 C62 . 161.8(6) yes
C53 6_655 Ir52 C62 . 99.9(4) yes
C53 . Ir52 C62 . 80.6(4) yes
C62 6_655 Ir52 H521 . 99.1 no
C53 6_655 Ir52 H521 . 88.6 no
C53 . Ir52 H521 . 88.6 no
C62 . Ir52 H521 . 99.1 no
Ir52 . C53 N54 . 128.1(6) yes
Ir52 . C53 N59 . 116.6(6) yes
N54 . C53 N59 . 115.3(7) yes
C53 . N54 C55 . 123.6(8) yes
C53 . N54 C69 . 120.3(7) yes
C55 . N54 C69 . 115.7(7) yes
N54 . C55 C56 . 113.3(8) yes
N54 . C55 H551 . 108.6 no
C56 . C55 H551 . 109.3 no
N54 . C55 H552 . 108.3 no
C56 . C55 H552 . 108.1 no
H551 . C55 H552 . 109.3 no
C55 . C56 C57 . 110.5(8) yes
C55 . C56 H562 . 108.8 no
C57 . C56 H562 . 109.4 no
C55 . C56 H561 . 109.1 no
C57 . C56 H561 . 109.4 no
H562 . C56 H561 . 109.6 no
C56 . C57 C58 . 111.8(9) yes
C56 . C57 H572 . 108.8 no
C58 . C57 H572 . 108.9 no
C56 . C57 H571 . 108.8 no
C58 . C57 H571 . 109.1 no
H572 . C57 H571 . 109.4 no
C57 . C58 N59 . 115.3(7) yes
C57 . C58 H582 . 107.3 no
N59 . C58 H582 . 107.8 no
C57 . C58 H581 . 108.5 no
N59 . C58 H581 . 108.4 no
H582 . C58 H581 . 109.5 no
C58 . N59 C53 . 128.9(7) yes
C58 . N59 C60 . 112.0(7) yes
C53 . N59 C60 . 115.1(7) yes
N59 . C60 C61 . 117.2(8) yes
N59 . C60 C66 . 119.0(8) yes
C61 . C60 C66 . 123.8(9) yes
C60 . C61 C62 . 119.6(9) yes
C60 . C61 C63 . 114.7(10) yes
C62 . C61 C63 . 125.4(9) yes
Ir52 . C62 C61 . 92.5(6) yes
Ir52 . C62 H621 . 113.8 no
C61 . C62 H621 . 113.6 no
Ir52 . C62 H622 . 112.8 no
C61 . C62 H622 . 113.7 no
H621 . C62 H622 . 109.7 no
C61 . C63 C64 . 122.5(10) yes
C61 . C63 H631 . 118.4 no
C64 . C63 H631 . 119.0 no
C63 . C64 C65 . 120.2(11) yes
C63 . C64 C68 . 120.6(12) yes
C65 . C64 C68 . 119.1(12) yes
C64 . C65 C66 . 121.6(11) yes
C64 . C65 H651 . 119.4 no
C66 . C65 H651 . 118.9 no
C65 . C66 C60 . 117.1(10) yes
C65 . C66 C67 . 120.7(10) yes
C60 . C66 C67 . 122.2(9) yes
C66 . C67 H671 . 110.0 no
C66 . C67 H672 . 110.0 no
H671 . C67 H672 . 109.0 no
C66 . C67 H673 . 109.8 no
H671 . C67 H673 . 108.8 no
H672 . C67 H673 . 109.3 no
C64 . C68 H681 . 109.4 no
C64 . C68 H682 . 110.0 no
H681 . C68 H682 . 109.0 no
C64 . C68 H683 . 109.7 no
H681 . C68 H683 . 109.4 no
H682 . C68 H683 . 109.3 no
N54 . C69 C70 . 119.2(8) yes
N54 . C69 C74 . 119.5(8) yes
C70 . C69 C74 . 121.3(8) yes
C69 . C70 C71 . 118.3(9) yes
C69 . C70 C77 . 123.2(9) yes
C71 . C70 C77 . 118.5(9) yes
C70 . C71 C72 . 121.7(9) yes
C70 . C71 H711 . 119.1 no
C72 . C71 H711 . 119.2 no
C71 . C72 C73 . 117.7(9) yes
C71 . C72 C76 . 121.0(9) yes
C73 . C72 C76 . 121.2(9) yes
C72 . C73 C74 . 122.6(9) yes
C72 . C73 H731 . 119.0 no
C74 . C73 H731 . 118.4 no
C69 . C74 C73 . 118.4(8) yes
C69 . C74 C75 . 122.3(8) yes
C73 . C74 C75 . 119.3(8) yes
C74 . C75 H751 . 109.9 no
C74 . C75 H752 . 109.9 no
H751 . C75 H752 . 109.2 no
C74 . C75 H753 . 109.7 no
H751 . C75 H753 . 109.1 no
H752 . C75 H753 . 109.1 no
C72 . C76 H761 . 109.5 no
C72 . C76 H763 . 109.9 no
H761 . C76 H763 . 109.4 no
C72 . C76 H762 . 110.0 no
H761 . C76 H762 . 108.8 no
H763 . C76 H762 . 109.2 no
C70 . C77 H773 . 110.1 no
C70 . C77 H772 . 109.7 no
H773 . C77 H772 . 109.4 no
C70 . C77 H771 . 109.4 no
H773 . C77 H771 . 109.4 no
H772 . C77 H771 . 108.9 no

loop_
_geom_bond_atom_site_label_1
_geom_bond_atom_site_label_2
_geom_bond_site_symmetry_2
_geom_bond_distance
_geom_bond_publ_flag
Ir1 C2 . 2.028(9) yes
Ir1 C20 . 2.135(8) yes
Ir1 C27 . 2.029(8) yes
Ir1 C45 . 2.186(9) yes
Ir1 H11 . 1.422 no
C2 N3 . 1.378(10) yes
C2 N17 . 1.392(10) yes
N3 C4 . 1.438(10) yes
N3 C13 . 1.486(10) yes
C4 C5 . 1.407(11) yes
C4 C10 . 1.403(11) yes
C5 C6 . 1.501(10) yes
C5 C7 . 1.377(11) yes
C6 H62 . 0.959 no
C6 H63 . 0.957 no
C6 H61 . 0.959 no
C7 C8 . 1.395(12) yes
C7 H71 . 0.929 no
C8 C9 . 1.382(12) yes
C8 C12 . 1.505(12) yes
C9 C10 . 1.391(12) yes
C9 H91 . 0.932 no
C10 C11 . 1.513(12) yes
C11 H112 . 0.961 no
C11 H113 . 0.960 no
C11 H111 . 0.960 no
C12 H123 . 0.959 no
C12 H121 . 0.961 no
C12 H122 . 0.959 no
C13 C14 . 1.521(13) yes
C13 H132 . 0.968 no
C13 H131 . 0.973 no
C14 C15 . 1.512(13) yes
C14 H142 . 0.969 no
C14 H141 . 0.970 no
C15 C16 . 1.481(13) yes
C15 H151 . 0.972 no
C15 H152 . 0.973 no
C16 N17 . 1.514(12) yes
C16 H161 . 0.971 no
C16 H162 . 0.975 no
N17 C18 . 1.455(11) yes
C18 C19 . 1.427(12) yes
C18 C24 . 1.376(12) yes
C19 C20 . 1.457(12) yes
C19 C21 . 1.398(12) yes
C20 H201 . 0.968 no
C20 H202 . 0.968 no
C21 C22 . 1.368(13) yes
C21 H211 . 0.932 no
C22 C23 . 1.382(14) yes
C22 C26 . 1.524(13) yes
C23 C24 . 1.398(13) yes
C23 H231 . 0.932 no
C24 C25 . 1.511(13) yes
C25 H252 . 0.961 no
C25 H253 . 0.959 no
C25 H251 . 0.962 no
C26 H263 . 0.963 no
C26 H261 . 0.961 no
C26 H262 . 0.962 no
C27 N28 . 1.344(11) yes
C27 N42 . 1.372(10) yes
N28 C29 . 1.404(11) yes
N28 C38 . 1.491(10) yes
C29 C30 . 1.411(12) yes
C29 C35 . 1.417(12) yes
C30 C31 . 1.530(14) yes
C30 C32 . 1.380(13) yes
C31 H312 . 0.959 no
C31 H311 . 0.959 no
C31 H313 . 0.958 no
C32 C33 . 1.375(14) yes
C32 H321 . 0.929 no
C33 C34 . 1.398(13) yes
C33 C37 . 1.510(13) yes
C34 C35 . 1.374(11) yes
C34 H341 . 0.934 no
C35 C36 . 1.506(12) yes
C36 H362 . 0.963 no
C36 H361 . 0.959 no
C36 H363 . 0.960 no
C37 H372 . 0.959 no
C37 H371 . 0.960 no
C37 H373 . 0.960 no
C38 C39 . 1.514(12) yes
C38 H381 . 0.975 no
C38 H382 . 0.971 no
C39 C40 . 1.540(13) yes
C39 H391 . 0.974 no
C39 H392 . 0.973 no
C40 C41 . 1.505(12) yes
C40 H401 . 0.969 no
C40 H402 . 0.972 no
C41 N42 . 1.500(11) yes
C41 H411 . 0.968 no
C41 H412 . 0.969 no
N42 C43 . 1.452(11) yes
C43 C44 . 1.408(12) yes
C43 C49 . 1.396(12) yes
C44 C45 . 1.468(12) yes
C44 C46 . 1.391(12) yes
C45 H451 . 0.968 no
C45 H452 . 0.969 no
C46 C47 . 1.376(13) yes
C46 H461 . 0.931 no
C47 C48 . 1.399(14) yes
C47 C51 . 1.506(13) yes
C48 C49 . 1.403(13) yes
C48 H481 . 0.931 no
C49 C50 . 1.508(13) yes
C50 H502 . 0.958 no
C50 H501 . 0.958 no
C50 H503 . 0.959 no
C51 H512 . 0.960 no
C51 H511 . 0.960 no
C51 H513 . 0.962 no
Ir52 C62 6_655 2.155(9) yes
Ir52 C53 6_655 2.035(8) yes
Ir52 C53 . 2.035(8) yes
Ir52 C62 . 2.155(9) yes
Ir52 H521 . 1.488 no
C53 N54 . 1.361(11) yes
C53 N59 . 1.372(11) yes
N54 C55 . 1.483(10) yes
N54 C69 . 1.454(11) yes
C55 C56 . 1.518(13) yes
C55 H551 . 0.973 no
C55 H552 . 0.974 no
C56 C57 . 1.515(14) yes
C56 H562 . 0.969 no
C56 H561 . 0.967 no
C57 C58 . 1.513(13) yes
C57 H572 . 0.966 no
C57 H571 . 0.971 no
C58 N59 . 1.492(10) yes
C58 H582 . 0.972 no
C58 H581 . 0.976 no
N59 C60 . 1.434(11) yes
C60 C61 . 1.423(12) yes
C60 C66 . 1.393(13) yes
C61 C62 . 1.459(15) yes
C61 C63 . 1.423(15) yes
C62 H621 . 0.968 no
C62 H622 . 0.975 no
C63 C64 . 1.363(17) yes
C63 H631 . 0.935 no
C64 C65 . 1.374(16) yes
C64 C68 . 1.555(15) yes
C65 C66 . 1.398(14) yes
C65 H651 . 0.930 no
C66 C67 . 1.481(14) yes
C67 H671 . 0.959 no
C67 H672 . 0.963 no
C67 H673 . 0.964 no
C68 H681 . 0.960 no
C68 H682 . 0.960 no
C68 H683 . 0.960 no
C69 C70 . 1.395(12) yes
C69 C74 . 1.393(12) yes
C70 C71 . 1.400(13) yes
C70 C77 . 1.510(13) yes
C71 C72 . 1.393(13) yes
C71 H711 . 0.929 no
C72 C73 . 1.388(12) yes
C72 C76 . 1.512(12) yes
C73 C74 . 1.384(12) yes
C73 H731 . 0.931 no
C74 C75 . 1.495(12) yes
C75 H751 . 0.963 no
C75 H752 . 0.962 no
C75 H753 . 0.963 no
C76 H761 . 0.961 no
C76 H763 . 0.962 no
C76 H762 . 0.961 no
C77 H773 . 0.960 no
C77 H772 . 0.961 no
C77 H771 . 0.961 no
